data_2023471
loop_
_publ_author_name
'Stoeckli-Evans, Helen'
'Shankar, M. G.'
'Kumaravel, R.'
'Subashini, A.'
'Sabari Girisun, T.'
'Ramamurthi, K.'
'Ku&#x10d;er&#xe1;kov&#xe1;, Monika'
'Du&#x161;ek, Michal'
'Crochet, Aur&#xe9;lien'

_publ_section_title
;
 Di-&#x3bc;<sub>3</sub>-chlorido-1:2:3&#x3ba;<sup>3</sup>
 <i>Cl</i>;2:3:4&#x3ba;<sup>3</sup>
 <i>Cl</i>-di-&#x3bc;<sub>2</sub>-chlorido-1:2&#x3ba;<sup>2</sup>
 <i>Cl</i>;3:4&#x3ba;<sup>2</sup>
 <i>Cl</i>-tetra-kis-[(4-amino-1,5-dimethyl-2-phenyl-2,3-di-hydro-1<i>H</i>-pyrazol-3-one-&#x3ba;<sup>2</sup>
 <i>N</i> <sup>4</sup>,<i>O</i>)chlorido-cadmium(II)] 1.7-hydrate: a new
 six-coordinate geometry index, &#x3c4;<sub>6</sub>.
;
_journal_coeditor_code HB8132
_journal_issue 'Pt 5'
_journal_name_full 'Acta crystallographica. Section E, Crystallographic communications'
_journal_page_first 393
_journal_page_last 400
_journal_paper_doi 10.1107/S2056989025003123
_journal_volume 81
_journal_year 2025
_chemical_formula_iupac '[Cd4 Cl8 (C11 H13 N3 O)4], 1.7H2 O'
_chemical_formula_moiety 'C44 H52 Cd4 Cl8 N12 O4, 1.7(H2 O)'
_chemical_formula_sum 'C44 H55.4 Cd4 Cl8 N12 O5.7'
_chemical_formula_weight 1576.80
_chemical_name_systematic
'Di-\m~3~-chlorido-1:2:3\k^3^<i>Cl</i>;2:3:4\k^3^<i>Cl</i>-di-\m~2~-chlorido-1:2\k^2^<i>Cl</i>;3:4\k^2^<i>Cl</i>-tetrakis[(4-amino-1,5-dimethyl-2-phenyl-2,3-dihydro-1<i>H</i>-pyrazol-3-one-\k^2^<i>O</i>,<i>N</i>^4^)chloridocadmium(II)] 1.7-hydrate'
_space_group_crystal_system monoclinic
_space_group_IT_number 14
_space_group_name_Hall '-P 2yn'
_space_group_name_H-M_alt 'P 1 21/n 1'
_atom_sites_solution_hydrogens mixed
_atom_sites_solution_primary direct
_atom_sites_solution_secondary difmap
_audit_creation_method SHELXL-2019/3
_cell_angle_alpha 90
_cell_angle_beta 102.006(2)
_cell_angle_gamma 90
_cell_formula_units_Z 2
_cell_length_a 11.0702(2)
_cell_length_b 13.5058(2)
_cell_length_c 19.0700(3)
_cell_measurement_reflns_used 23338
_cell_measurement_temperature 95(2)
_cell_measurement_theta_max 29.4
_cell_measurement_theta_min 2.41
_cell_volume 2788.82(8)
_computing_cell_refinement
;
CrysAlis PRO (Rigaku OD, 2022)
;
_computing_data_collection
;
CrysAlis PRO (Rigaku OD, 2022)
;
_computing_data_reduction
;
CrysAlis PRO (Rigaku OD, 2022)
;
_computing_molecular_graphics
;
PLATON (Spek, 2020) and Mercury (Macrae <i>et al.</i>,  2020)
;
_computing_publication_material
;
SHELXL2019 (Sheldrick, 2015), PLATON (Spek, 2020) and publCIF
(Westrip, 2010)
;
_computing_structure_refinement
;
SHELXL2019 (Sheldrick, 2015)
;
_computing_structure_solution
;
SUPERFLIP (Palatinus & Chapuis, 2007) and
JANA2006 (Petr\?ic\<ek, et al., 2014)
;
_diffrn_ambient_temperature 95(2)
_diffrn_detector 'CCD plate'
_diffrn_detector_area_resol_mean 5.2027
_diffrn_measured_fraction_theta_full 1.000
_diffrn_measured_fraction_theta_max 0.923
_diffrn_measurement_device 'four-circle diffractometer'
_diffrn_measurement_device_type 'Rigaku OD SuperNova Dual source diffractometer with an AtlasS2 detector'
_diffrn_measurement_method '\w scans'
_diffrn_radiation_monochromator mirror
_diffrn_radiation_probe x-ray
_diffrn_radiation_type MoK\a
_diffrn_radiation_wavelength 0.71073
_diffrn_reflns_av_R_equivalents 0.0327
_diffrn_reflns_av_unetI/netI 0.0243
_diffrn_reflns_limit_h_max 15
_diffrn_reflns_limit_h_min -13
_diffrn_reflns_limit_k_max 17
_diffrn_reflns_limit_k_min -17
_diffrn_reflns_limit_l_max 26
_diffrn_reflns_limit_l_min -24
_diffrn_reflns_number 46639
_diffrn_reflns_reduction_process
;
Integration of the CCD images was done by program CrysAlisPro
(Agilent Technologies, 2010). The same program was used for
indexing of the crystal shape and absorption correction.
;
_diffrn_reflns_theta_full 25.242
_diffrn_reflns_theta_max 29.648
_diffrn_reflns_theta_min 2.184
_diffrn_source 'micro-focus sealed X-ray tube'
_exptl_absorpt_coefficient_mu 1.944
_exptl_absorpt_correction_T_max 1.000
_exptl_absorpt_correction_T_min 0.659
_exptl_absorpt_correction_type multi-scan
_exptl_absorpt_process_details
;
(CrysAlis PRO; Rigaku OD, 2022)
;
_exptl_crystal_colour orange
_exptl_crystal_density_diffrn 1.878
_exptl_crystal_description needle
_exptl_crystal_F_000 1554
_exptl_crystal_size_max 0.227
_exptl_crystal_size_mid 0.087
_exptl_crystal_size_min 0.057
_refine_diff_density_max 0.602
_refine_diff_density_min -0.501
_refine_ls_extinction_method none
_refine_ls_goodness_of_fit_ref 1.050
_refine_ls_hydrogen_treatment mixed
_refine_ls_matrix_type full
_refine_ls_number_parameters 362
_refine_ls_number_reflns 7273
_refine_ls_number_restraints 0
_refine_ls_restrained_S_all 1.050
_refine_ls_R_factor_all 0.0280
_refine_ls_R_factor_gt 0.0223
_refine_ls_shift/su_max 0.004
_refine_ls_shift/su_mean 0.000
_refine_ls_structure_factor_coef Fsqd
_refine_ls_weighting_details 'w=1/[\s^2^(Fo^2^)+(0.0206P)^2^+2.4714P] where P=(Fo^2^+2Fc^2^)/3'
_refine_ls_weighting_scheme calc
_refine_ls_wR_factor_gt 0.0485
_refine_ls_wR_factor_ref 0.0508
_reflns_number_gt 6505
_reflns_number_total 7273
_reflns_threshold_expression 'I > 2\s(I)'
_cod_data_source_file hb8132.cif
_cod_data_source_block I
_cod_depositor_comments 'Adding full bibliography for 2023471.cif.'
_cod_original_sg_symbol_H-M 'P 21/n'
_cod_original_formula_sum 'C44 H55.40 Cd4 Cl8 N12 O5.70'
_cod_database_code 2023471
_shelx_space_group_comment
;
The symmetry employed for this shelxl refinement is uniquely defined
by the following loop, which should always be used as a source of
symmetry information in preference to the above space-group names.
They are only intended as comments.
;
_shelx_estimated_absorpt_t_min 0.667
_shelx_estimated_absorpt_t_max 0.897

loop_
_space_group_symop_operation_xyz
'x, y, z'
'-x+1/2, y+1/2, -z+1/2'
'-x, -y, -z'
'x-1/2, -y-1/2, z-1/2'

loop_
_atom_site_type_symbol
_atom_site_label
_atom_site_fract_x
_atom_site_fract_y
_atom_site_fract_z
_atom_site_U_iso_or_equiv
_atom_site_adp_type
_atom_site_calc_flag
_atom_site_occupancy
_atom_site_disorder_assembly
_atom_site_disorder_group
Cd Cd1 0.69699(2) 0.94027(2) 0.38615(2) 0.01331(4) Uani d 1 . .
Cd Cd2 0.87944(2) 1.07542(2) 0.54768(2) 0.01079(4) Uani d 1 . .
Cl Cl1 0.55065(4) 0.86942(3) 0.45253(2) 0.01487(9) Uani d 1 . .
Cl Cl2 0.73018(4) 1.11865(3) 0.42784(2) 0.01186(9) Uani d 1 . .
Cl Cl3 0.90013(4) 0.89352(3) 0.48490(2) 0.01128(9) Uani d 1 . .
Cl Cl4 0.89700(4) 1.23560(3) 0.61639(2) 0.01465(9) Uani d 1 . .
O O1 0.55409(13) 0.94942(10) 0.27639(7) 0.0146(3) Uani d 1 . .
O O2 0.98088(12) 0.98270(10) 0.64391(7) 0.0141(3) Uani d 1 . .
N N1 0.56201(15) 0.92585(12) 0.15576(9) 0.0133(3) Uani d 1 . .
N N2 0.65230(15) 0.89099(13) 0.12006(9) 0.0146(3) Uani d 1 . .
N N3 0.81571(16) 0.90156(13) 0.30520(9) 0.0136(3) Uani d 1 . .
H H3NA 0.877(3) 0.944(2) 0.3144(15) 0.034(8) Uiso d 1 . .
H H3NB 0.849(2) 0.843(2) 0.3157(13) 0.024(7) Uiso d 1 . .
N N4 0.93489(15) 0.86164(12) 0.72079(9) 0.0128(3) Uani d 1 . .
N N5 0.82718(15) 0.82851(12) 0.74095(9) 0.0127(3) Uani d 1 . .
N N6 0.71297(16) 0.99943(13) 0.59441(9) 0.0131(3) Uani d 1 . .
H H6NA 0.665(3) 0.967(2) 0.5601(15) 0.029(7) Uiso d 1 . .
H H6NB 0.668(3) 1.044(2) 0.6087(14) 0.026(7) Uiso d 1 . .
C C1 0.61290(18) 0.93024(13) 0.22807(10) 0.0119(4) Uani d 1 . .
C C2 0.76124(18) 0.88714(14) 0.16873(10) 0.0135(4) Uani d 1 . .
C C3 0.73903(18) 0.90621(14) 0.23532(10) 0.0127(4) Uani d 1 . .
C C4 0.43370(18) 0.91110(14) 0.12652(10) 0.0123(4) Uani d 1 . .
C C5 0.39217(19) 0.82220(14) 0.09338(10) 0.0143(4) Uani d 1 . .
H H5 0.449080 0.771716 0.087636 0.017 Uiso calc 1 . .
C C6 0.26638(19) 0.80834(15) 0.06883(10) 0.0166(4) Uani d 1 . .
H H6 0.236818 0.748111 0.045759 0.020 Uiso calc 1 . .
C C7 0.1838(2) 0.88162(16) 0.07774(11) 0.0197(4) Uani d 1 . .
H H7 0.097618 0.871308 0.061310 0.024 Uiso calc 1 . .
C C8 0.2263(2) 0.97020(16) 0.11061(11) 0.0202(4) Uani d 1 . .
H H8 0.169172 1.020341 0.116638 0.024 Uiso calc 1 . .
C C9 0.35225(19) 0.98602(15) 0.13480(10) 0.0159(4) Uani d 1 . .
H H9 0.381885 1.047031 0.156594 0.019 Uiso calc 1 . .
C C10 0.6400(2) 0.91614(17) 0.04415(11) 0.0202(4) Uani d 1 . .
H H10A 0.561577 0.890208 0.016781 0.030 Uiso calc 1 . .
H H10B 0.708564 0.886756 0.026115 0.030 Uiso calc 1 . .
H H10C 0.641657 0.988261 0.038802 0.030 Uiso calc 1 . .
C C11 0.87995(19) 0.86561(16) 0.14715(12) 0.0186(4) Uani d 1 . .
H H11A 0.872718 0.803415 0.120124 0.028 Uiso calc 1 . .
H H11B 0.945901 0.859609 0.190050 0.028 Uiso calc 1 . .
H H11C 0.899560 0.919594 0.117035 0.028 Uiso calc 1 . .
C C12 0.90388(18) 0.93145(13) 0.66823(10) 0.0115(4) Uani d 1 . .
C C13 0.72966(18) 0.86983(14) 0.69393(10) 0.0122(4) Uani d 1 . .
C C14 0.77348(18) 0.93480(14) 0.65018(10) 0.0117(4) Uani d 1 . .
C C15 1.05447(18) 0.85200(13) 0.76565(10) 0.0115(4) Uani d 1 . .
C C16 1.15402(18) 0.84218(14) 0.73232(10) 0.0134(4) Uani d 1 . .
H H16 1.141132 0.837617 0.681590 0.016 Uiso calc 1 . .
C C17 1.27289(19) 0.83913(14) 0.77424(11) 0.0167(4) Uani d 1 . .
H H17 1.341938 0.834798 0.751990 0.020 Uiso calc 1 . .
C C18 1.2910(2) 0.84240(15) 0.84841(12) 0.0189(4) Uani d 1 . .
H H18 1.372259 0.839435 0.876910 0.023 Uiso calc 1 . .
C C19 1.1906(2) 0.84998(16) 0.88080(11) 0.0201(4) Uani d 1 . .
H H19 1.203312 0.851183 0.931614 0.024 Uiso calc 1 . .
C C20 1.07113(19) 0.85588(14) 0.83977(10) 0.0157(4) Uani d 1 . .
H H20 1.002367 0.862426 0.862051 0.019 Uiso calc 1 . .
C C21 0.82669(19) 0.72630(14) 0.76782(11) 0.0152(4) Uani d 1 . .
H H21A 0.905166 0.712708 0.801017 0.023 Uiso calc 1 . .
H H21B 0.816074 0.679988 0.727439 0.023 Uiso calc 1 . .
H H21C 0.758496 0.718190 0.792885 0.023 Uiso calc 1 . .
C C22 0.60025(18) 0.84102(15) 0.69320(11) 0.0172(4) Uani d 1 . .
H H22A 0.595252 0.811728 0.739527 0.026 Uiso calc 1 . .
H H22B 0.572689 0.792542 0.654988 0.026 Uiso calc 1 . .
H H22C 0.547234 0.899748 0.684607 0.026 Uiso calc 1 . .
O O1W 0.3775(2) 0.67988(14) 0.46049(11) 0.0262(4) Uani d 0.85 . .
H H1WA 0.308(4) 0.703(3) 0.439(2) 0.057(13) Uiso d 0.85 . .
H H1WB 0.425(4) 0.734(3) 0.465(2) 0.050(11) Uiso d 0.85 . .

loop_
_atom_site_aniso_label
_atom_site_aniso_U_11
_atom_site_aniso_U_22
_atom_site_aniso_U_33
_atom_site_aniso_U_12
_atom_site_aniso_U_13
_atom_site_aniso_U_23
Cd1 0.01297(7) 0.01485(7) 0.01124(7) -0.00084(5) 0.00051(5) -0.00144(5)
Cd2 0.01082(7) 0.01089(7) 0.01011(7) -0.00029(5) 0.00088(5) 0.00165(5)
Cl1 0.0106(2) 0.0169(2) 0.0168(2) 0.00061(17) 0.00230(17) 0.00041(17)
Cl2 0.0138(2) 0.0106(2) 0.0098(2) 0.00143(17) -0.00070(16) 0.00113(15)
Cl3 0.0095(2) 0.0116(2) 0.0125(2) -0.00016(16) 0.00191(16) 0.00141(16)
Cl4 0.0149(2) 0.0135(2) 0.0168(2) -0.00281(17) 0.00625(18) -0.00634(17)
O1 0.0113(7) 0.0193(7) 0.0127(7) 0.0002(6) 0.0012(5) -0.0027(5)
O2 0.0111(7) 0.0178(7) 0.0128(7) -0.0034(6) 0.0009(5) 0.0046(5)
N1 0.0111(8) 0.0164(8) 0.0125(8) 0.0003(6) 0.0027(6) -0.0032(6)
N2 0.0135(8) 0.0186(8) 0.0123(8) 0.0022(7) 0.0042(6) -0.0023(6)
N3 0.0128(8) 0.0116(8) 0.0144(8) -0.0003(7) -0.0018(7) -0.0006(6)
N4 0.0101(8) 0.0154(8) 0.0134(8) -0.0014(6) 0.0033(6) 0.0040(6)
N5 0.0111(8) 0.0134(8) 0.0146(8) -0.0011(6) 0.0050(6) 0.0028(6)
N6 0.0112(8) 0.0135(8) 0.0139(8) 0.0014(7) 0.0006(7) 0.0017(6)
C1 0.0132(9) 0.0090(9) 0.0127(9) -0.0021(7) 0.0008(7) -0.0015(7)
C2 0.0136(9) 0.0101(9) 0.0163(9) 0.0001(7) 0.0017(8) -0.0005(7)
C3 0.0123(9) 0.0086(8) 0.0164(10) -0.0009(7) 0.0013(7) -0.0004(7)
C4 0.0125(9) 0.0152(9) 0.0089(9) -0.0003(7) 0.0013(7) 0.0005(7)
C5 0.0181(10) 0.0137(9) 0.0103(9) 0.0012(8) 0.0013(8) 0.0005(7)
C6 0.0196(10) 0.0187(10) 0.0105(9) -0.0061(8) 0.0005(8) -0.0006(7)
C7 0.0147(10) 0.0285(11) 0.0149(10) -0.0024(9) 0.0005(8) 0.0005(8)
C8 0.0163(10) 0.0222(11) 0.0217(11) 0.0061(9) 0.0034(8) 0.0006(8)
C9 0.0189(10) 0.0138(9) 0.0144(9) 0.0023(8) 0.0020(8) -0.0010(7)
C10 0.0186(11) 0.0301(12) 0.0120(10) 0.0017(9) 0.0033(8) -0.0013(8)
C11 0.0141(10) 0.0195(10) 0.0226(11) 0.0018(8) 0.0046(8) -0.0037(8)
C12 0.0130(9) 0.0116(9) 0.0094(9) 0.0002(7) 0.0011(7) 0.0000(7)
C13 0.0120(9) 0.0121(9) 0.0124(9) 0.0007(7) 0.0024(7) -0.0016(7)
C14 0.0108(9) 0.0125(9) 0.0114(9) 0.0007(7) 0.0011(7) -0.0016(7)
C15 0.0113(9) 0.0086(8) 0.0138(9) 0.0003(7) 0.0007(7) 0.0025(7)
C16 0.0156(10) 0.0103(9) 0.0146(9) 0.0006(7) 0.0037(8) 0.0011(7)
C17 0.0136(10) 0.0103(9) 0.0267(11) 0.0012(8) 0.0051(8) 0.0006(8)
C18 0.0148(10) 0.0133(10) 0.0248(11) 0.0008(8) -0.0044(8) 0.0030(8)
C19 0.0241(11) 0.0197(10) 0.0140(10) 0.0000(9) -0.0014(8) 0.0032(8)
C20 0.0180(10) 0.0159(10) 0.0133(9) 0.0014(8) 0.0033(8) 0.0022(7)
C21 0.0173(10) 0.0120(9) 0.0172(10) -0.0002(8) 0.0056(8) 0.0046(7)
C22 0.0122(10) 0.0195(10) 0.0205(10) -0.0018(8) 0.0049(8) 0.0020(8)
O1W 0.0261(11) 0.0187(10) 0.0349(11) -0.0030(9) 0.0087(9) 0.0008(8)

loop_
_atom_type_symbol
_atom_type_description
_atom_type_scat_dispersion_real
_atom_type_scat_dispersion_imag
_atom_type_scat_source
C C 0.0033 0.0016 'International Tables Vol C Tables 4.2.6.8 and 6.1.1.4'
H H 0.0000 0.0000 'International Tables Vol C Tables 4.2.6.8 and 6.1.1.4'
Cd Cd -0.8075 1.2024 'International Tables Vol C Tables 4.2.6.8 and 6.1.1.4'
Cl Cl 0.1484 0.1585 'International Tables Vol C Tables 4.2.6.8 and 6.1.1.4'
N N 0.0061 0.0033 'International Tables Vol C Tables 4.2.6.8 and 6.1.1.4'
O O 0.0106 0.0060 'International Tables Vol C Tables 4.2.6.8 and 6.1.1.4'

loop_
_geom_angle_atom_site_label_1
_geom_angle_atom_site_label_2
_geom_angle_atom_site_label_3
_geom_angle_site_symmetry_1
_geom_angle_site_symmetry_3
_geom_angle
_geom_angle_publ_flag
N3 Cd1 O1 . . 77.62(5) ?
N3 Cd1 Cl1 . . 142.63(5) y
O1 Cd1 Cl1 . . 94.93(4) ?
N3 Cd1 Cl2 . . 111.23(5) ?
O1 Cd1 Cl2 . . 104.82(4) ?
Cl1 Cd1 Cl2 . . 106.087(16) ?
N3 Cd1 Cl3 . . 84.54(4) ?
O1 Cd1 Cl3 . . 161.00(4) y
Cl1 Cd1 Cl3 . . 95.335(15) ?
Cl2 Cd1 Cl3 . . 87.599(14) ?
O2 Cd2 N6 . . 76.15(5) ?
O2 Cd2 Cl4 . . 94.60(4) ?
N6 Cd2 Cl4 . . 98.87(5) ?
O2 Cd2 Cl2 . . 159.61(4) y
N6 Cd2 Cl2 . . 91.46(4) ?
Cl4 Cd2 Cl2 . . 103.381(16) ?
O2 Cd2 Cl3 . 3_776 87.33(4) ?
N6 Cd2 Cl3 . 3_776 161.49(4) y
Cl4 Cd2 Cl3 . . 170.343(16) y
Cl4 Cd2 Cl3 . 3_776 90.613(15) ?
O2 Cd2 Cl3 . . 77.99(4) ?
N6 Cd2 Cl3 . . 85.47(4) ?
Cl2 Cd2 Cl3 . . 85.035(14) ?
Cl3 Cd2 Cl3 3_776 . 82.931(14) ?
Cd1 Cl2 Cd2 . . 94.958(15) y
Cd2 Cl3 Cd1 3_776 . 118.092(16) y
Cd2 Cl3 Cd2 3_776 . 97.069(14) y
Cd1 Cl3 Cd2 . . 87.825(14) y
C1 O1 Cd1 . . 106.61(12) ?
C12 O2 Cd2 . . 109.64(12) ?
C1 N1 N2 . . 108.41(15) ?
C1 N1 C4 . . 124.28(16) ?
N2 N1 C4 . . 121.00(15) ?
C2 N2 N1 . . 107.55(15) ?
C2 N2 C10 . . 124.72(17) ?
N1 N2 C10 . . 118.20(16) ?
C3 N3 Cd1 . . 107.89(12) ?
C3 N3 H3NA . . 116.3(19) ?
Cd1 N3 H3NA . . 104.2(19) ?
C3 N3 H3NB . . 113.2(16) ?
Cd1 N3 H3NB . . 108.9(16) ?
H3NA N3 H3NB . . 106(2) ?
C12 N4 N5 . . 108.87(15) ?
C12 N4 C15 . . 124.31(16) ?
N5 N4 C15 . . 122.94(15) ?
C13 N5 N4 . . 106.86(15) ?
C13 N5 C21 . . 123.36(16) ?
N4 N5 C21 . . 117.39(15) ?
C14 N6 Cd2 . . 104.86(12) ?
C14 N6 H6NA . . 111.8(18) ?
Cd2 N6 H6NA . . 109.1(18) ?
C14 N6 H6NB . . 113.7(18) ?
Cd2 N6 H6NB . . 110.6(18) ?
H6NA N6 H6NB . . 107(2) ?
O1 C1 N1 . . 125.05(18) ?
O1 C1 C3 . . 128.77(18) ?
N1 C1 C3 . . 106.15(16) ?
N2 C2 C3 . . 108.73(17) ?
N2 C2 C11 . . 121.87(17) ?
C3 C2 C11 . . 129.40(19) ?
C2 C3 C1 . . 108.52(17) ?
C2 C3 N3 . . 132.32(18) ?
C1 C3 N3 . . 119.10(17) ?
C9 C4 C5 . . 121.40(19) ?
C9 C4 N1 . . 118.13(17) ?
C5 C4 N1 . . 120.42(17) ?
C6 C5 C4 . . 118.96(19) ?
C6 C5 H5 . . 120.5 ?
C4 C5 H5 . . 120.5 ?
C7 C6 C5 . . 120.39(19) ?
C7 C6 H6 . . 119.8 ?
C5 C6 H6 . . 119.8 ?
C6 C7 C8 . . 120.1(2) ?
C6 C7 H7 . . 119.9 ?
C8 C7 H7 . . 119.9 ?
C7 C8 C9 . . 120.4(2) ?
C7 C8 H8 . . 119.8 ?
C9 C8 H8 . . 119.8 ?
C4 C9 C8 . . 118.74(19) ?
C4 C9 H9 . . 120.6 ?
C8 C9 H9 . . 120.6 ?
N2 C10 H10A . . 109.5 ?
N2 C10 H10B . . 109.5 ?
H10A C10 H10B . . 109.5 ?
N2 C10 H10C . . 109.5 ?
H10A C10 H10C . . 109.5 ?
H10B C10 H10C . . 109.5 ?
C2 C11 H11A . . 109.5 ?
C2 C11 H11B . . 109.5 ?
H11A C11 H11B . . 109.5 ?
C2 C11 H11C . . 109.5 ?
H11A C11 H11C . . 109.5 ?
H11B C11 H11C . . 109.5 ?
O2 C12 N4 . . 124.29(18) ?
O2 C12 C14 . . 128.91(18) ?
N4 C12 C14 . . 106.78(16) ?
C14 C13 N5 . . 109.23(17) ?
C14 C13 C22 . . 128.88(18) ?
N5 C13 C22 . . 121.85(17) ?
C13 C14 C12 . . 107.75(17) ?
C13 C14 N6 . . 132.43(18) ?
C12 C14 N6 . . 119.82(17) ?
C20 C15 C16 . . 121.33(18) ?
C20 C15 N4 . . 121.20(17) ?
C16 C15 N4 . . 117.43(17) ?
C15 C16 C17 . . 119.07(18) ?
C15 C16 H16 . . 120.5 ?
C17 C16 H16 . . 120.5 ?
C18 C17 C16 . . 120.26(19) ?
C18 C17 H17 . . 119.9 ?
C16 C17 H17 . . 119.9 ?
C19 C18 C17 . . 119.89(19) ?
C19 C18 H18 . . 120.1 ?
C17 C18 H18 . . 120.1 ?
C18 C19 C20 . . 120.74(19) ?
C18 C19 H19 . . 119.6 ?
C20 C19 H19 . . 119.6 ?
C15 C20 C19 . . 118.67(19) ?
C15 C20 H20 . . 120.7 ?
C19 C20 H20 . . 120.7 ?
N5 C21 H21A . . 109.5 ?
N5 C21 H21B . . 109.5 ?
H21A C21 H21B . . 109.5 ?
N5 C21 H21C . . 109.5 ?
H21A C21 H21C . . 109.5 ?
H21B C21 H21C . . 109.5 ?
C13 C22 H22A . . 109.5 ?
C13 C22 H22B . . 109.5 ?
H22A C22 H22B . . 109.5 ?
C13 C22 H22C . . 109.5 ?
H22A C22 H22C . . 109.5 ?
H22B C22 H22C . . 109.5 ?
H1WA O1W H1WB . . 101(3) ?

loop_
_geom_bond_atom_site_label_1
_geom_bond_atom_site_label_2
_geom_bond_site_symmetry_2
_geom_bond_distance
_geom_bond_publ_flag
Cd1 O1 . 2.3498(14) y
Cd1 N3 . 2.2863(17) y
Cd1 Cl1 . 2.4486(5) y
Cd1 Cl2 . 2.5396(5) y
Cd1 Cl3 . 2.6908(5) y
Cd2 O2 . 2.3107(13) y
Cd2 N6 . 2.4346(17) y
Cd2 Cl2 . 2.5929(5) y
Cd2 Cl3 3_776 2.6734(5) y
Cd2 Cl3 . 2.7631(5) y
Cd2 Cl4 . 2.5157(5) y
Cd1 Cd2 . 3.7831(5) y
Cd2 Cd2 3_776 4.0745(4) y
Cd1 Cd2 3_776 4.6003(4) y
O1 C1 . 1.261(2) ?
O2 C12 . 1.259(2) ?
N1 C1 . 1.378(2) ?
N1 N2 . 1.403(2) ?
N1 C4 . 1.428(2) ?
N2 C2 . 1.361(3) ?
N2 C10 . 1.465(3) ?
N3 C3 . 1.425(3) ?
N3 H3NA . 0.88(3) ?
N3 H3NB . 0.88(3) ?
N4 C12 . 1.367(2) ?
N4 N5 . 1.400(2) ?
N4 C15 . 1.425(2) ?
N5 C13 . 1.370(2) ?
N5 C21 . 1.473(2) ?
N6 C14 . 1.430(2) ?
N6 H6NA . 0.87(3) ?
N6 H6NB . 0.86(3) ?
C1 C3 . 1.412(3) ?
C2 C3 . 1.367(3) ?
C2 C11 . 1.485(3) ?
C4 C9 . 1.386(3) ?
C4 C5 . 1.390(3) ?
C5 C6 . 1.386(3) ?
C5 H5 . 0.9500 ?
C6 C7 . 1.382(3) ?
C6 H6 . 0.9500 ?
C7 C8 . 1.387(3) ?
C7 H7 . 0.9500 ?
C8 C9 . 1.391(3) ?
C8 H8 . 0.9500 ?
C9 H9 . 0.9500 ?
C10 H10A . 0.9800 ?
C10 H10B . 0.9800 ?
C10 H10C . 0.9800 ?
C11 H11A . 0.9800 ?
C11 H11B . 0.9800 ?
C11 H11C . 0.9800 ?
C12 C14 . 1.413(3) ?
C13 C14 . 1.367(3) ?
C13 C22 . 1.482(3) ?
C15 C20 . 1.388(3) ?
C15 C16 . 1.388(3) ?
C16 C17 . 1.391(3) ?
C16 H16 . 0.9500 ?
C17 C18 . 1.387(3) ?
C17 H17 . 0.9500 ?
C18 C19 . 1.383(3) ?
C18 H18 . 0.9500 ?
C19 C20 . 1.392(3) ?
C19 H19 . 0.9500 ?
C20 H20 . 0.9500 ?
C21 H21A . 0.9800 ?
C21 H21B . 0.9800 ?
C21 H21C . 0.9800 ?
C22 H22A . 0.9800 ?
C22 H22B . 0.9800 ?
C22 H22C . 0.9800 ?
O1W H1WA . 0.85(4) ?
O1W H1WB . 0.89(4) ?

loop_
_geom_hbond_atom_site_label_D
_geom_hbond_atom_site_label_H
_geom_hbond_atom_site_label_A
_geom_hbond_site_symmetry_A
_geom_hbond_distance_DH
_geom_hbond_distance_HA
_geom_hbond_distance_DA
_geom_hbond_angle_DHA
_geom_hbond_publ_flag
N3 H3NA O2 3_776 0.88(3) 1.89(3) 2.747(2) 166(3) yes
N6 H6NA Cl1 . 0.87(3) 2.54(3) 3.4073(19) 172(2) yes
N6 H6NB Cl1 3_676 0.86(3) 2.73(3) 3.3718(18) 133(2) yes
O1W H1WA Cl4 3_676 0.85(4) 2.45(4) 3.292(2) 176(4) yes
O1W H1WB Cl1 . 0.89(4) 2.34(4) 3.220(2) 168(3) yes
C11 H11A Cl2 2_645 0.98 2.82 3.732(2) 156 yes
C16 H16 Cl2 3_776 0.95 2.82 3.589(2) 138 yes
C21 H21C Cl4 2_646 0.98 2.69 3.647(2) 165 yes
C22 H22C O1 3_676 0.98 2.51 3.417(3) 154 yes

loop_
_geom_torsion_atom_site_label_1
_geom_torsion_atom_site_label_2
_geom_torsion_atom_site_label_3
_geom_torsion_atom_site_label_4
_geom_torsion_site_symmetry_1
_geom_torsion_site_symmetry_2
_geom_torsion_site_symmetry_3
_geom_torsion_site_symmetry_4
_geom_torsion
_geom_torsion_publ_flag
C1 N1 N2 C2 . . . . -8.1(2) ?
C4 N1 N2 C2 . . . . -161.26(17) ?
C1 N1 N2 C10 . . . . -155.99(17) ?
C4 N1 N2 C10 . . . . 50.8(2) ?
C12 N4 N5 C13 . . . . 7.4(2) ?
C15 N4 N5 C13 . . . . 166.03(17) ?
C12 N4 N5 C21 . . . . 150.92(17) ?
C15 N4 N5 C21 . . . . -50.4(2) ?
Cd1 O1 C1 N1 . . . . 178.55(15) ?
Cd1 O1 C1 C3 . . . . 0.8(2) ?
N2 N1 C1 O1 . . . . -172.91(17) ?
C4 N1 C1 O1 . . . . -20.8(3) ?
N2 N1 C1 C3 . . . . 5.3(2) ?
C4 N1 C1 C3 . . . . 157.38(17) ?
N1 N2 C2 C3 . . . . 7.6(2) ?
C10 N2 C2 C3 . . . . 152.94(19) ?
N1 N2 C2 C11 . . . . -172.06(17) ?
C10 N2 C2 C11 . . . . -26.8(3) ?
N2 C2 C3 C1 . . . . -4.4(2) ?
C11 C2 C3 C1 . . . . 175.25(19) ?
N2 C2 C3 N3 . . . . 172.5(2) ?
C11 C2 C3 N3 . . . . -7.8(4) ?
O1 C1 C3 C2 . . . . 177.47(19) ?
N1 C1 C3 C2 . . . . -0.6(2) ?
O1 C1 C3 N3 . . . . 0.1(3) ?
N1 C1 C3 N3 . . . . -178.00(16) ?
Cd1 N3 C3 C2 . . . . -177.59(18) ?
Cd1 N3 C3 C1 . . . . -0.9(2) ?
C1 N1 C4 C9 . . . . 68.2(2) ?
N2 N1 C4 C9 . . . . -142.99(18) ?
C1 N1 C4 C5 . . . . -109.2(2) ?
N2 N1 C4 C5 . . . . 39.6(3) ?
C9 C4 C5 C6 . . . . -0.6(3) ?
N1 C4 C5 C6 . . . . 176.71(17) ?
C4 C5 C6 C7 . . . . -0.5(3) ?
C5 C6 C7 C8 . . . . 0.8(3) ?
C6 C7 C8 C9 . . . . 0.0(3) ?
C5 C4 C9 C8 . . . . 1.4(3) ?
N1 C4 C9 C8 . . . . -175.99(18) ?
C7 C8 C9 C4 . . . . -1.1(3) ?
Cd2 O2 C12 N4 . . . . 173.58(15) ?
Cd2 O2 C12 C14 . . . . -8.5(2) ?
N5 N4 C12 O2 . . . . 172.46(17) ?
C15 N4 C12 O2 . . . . 14.2(3) ?
N5 N4 C12 C14 . . . . -5.9(2) ?
C15 N4 C12 C14 . . . . -164.13(17) ?
N4 N5 C13 C14 . . . . -6.0(2) ?
C21 N5 C13 C14 . . . . -146.82(17) ?
N4 N5 C13 C22 . . . . 172.07(17) ?
C21 N5 C13 C22 . . . . 31.3(3) ?
N5 C13 C14 C12 . . . . 2.5(2) ?
C22 C13 C14 C12 . . . . -175.43(19) ?
N5 C13 C14 N6 . . . . -177.43(19) ?
C22 C13 C14 N6 . . . . 4.7(4) ?
O2 C12 C14 C13 . . . . -176.07(19) ?
N4 C12 C14 C13 . . . . 2.1(2) ?
O2 C12 C14 N6 . . . . 3.8(3) ?
N4 C12 C14 N6 . . . . -177.94(16) ?
Cd2 N6 C14 C13 . . . . -177.09(18) ?
Cd2 N6 C14 C12 . . . . 3.0(2) ?
C12 N4 C15 C20 . . . . 123.4(2) ?
N5 N4 C15 C20 . . . . -32.0(3) ?
C12 N4 C15 C16 . . . . -54.3(3) ?
N5 N4 C15 C16 . . . . 150.31(17) ?
C20 C15 C16 C17 . . . . -1.9(3) ?
N4 C15 C16 C17 . . . . 175.82(17) ?
C15 C16 C17 C18 . . . . 2.2(3) ?
C16 C17 C18 C19 . . . . -0.8(3) ?
C17 C18 C19 C20 . . . . -1.0(3) ?
C16 C15 C20 C19 . . . . 0.2(3) ?
N4 C15 C20 C19 . . . . -177.46(18) ?
C18 C19 C20 C15 . . . . 1.3(3) ?
